data_1532456
loop_
_publ_author_name
'Denny, J. A.'
'Foley, W. S.'
'Todd, A. D.'
'Darensbourg, M. Y.'

_publ_section_title
;
 The ligand unwrapping/rewrapping pathway that exchanges metals in
 S-acetylated, hexacoordinate N2S2O2complexes
;
_journal_issue 12
_journal_name_full 'Chem. Sci.'
_journal_page_first 7079
_journal_paper_doi 10.1039/C5SC02269J
_journal_volume 6
_journal_year 2015
_chemical_formula_sum 'C11 H24 N2 O2 S2'
_chemical_formula_weight 280.44
_chemical_name_systematic
; 
 ? 
;
_space_group_IT_number 14
_symmetry_cell_setting monoclinic
_symmetry_space_group_name_Hall '-P 2ybc'
_symmetry_space_group_name_H-M 'P 1 21/c 1'
_atom_sites_solution_hydrogens geom
_atom_sites_solution_primary direct
_atom_sites_solution_secondary difmap
_audit_creation_method SHELXL-97
_audit_update_record
;
2015-06-17 deposited with the CCDC.
2015-09-17 downloaded from the CCDC.
;
_cell_angle_alpha 90.00
_cell_angle_beta 103.606(4)
_cell_angle_gamma 90.00
_cell_formula_units_Z 4
_cell_length_a 9.6252(8)
_cell_length_b 12.3461(10)
_cell_length_c 12.2335(10)
_cell_measurement_reflns_used 9897
_cell_measurement_temperature 150(2)
_cell_measurement_theta_max 27.66
_cell_measurement_theta_min 2.94
_cell_volume 1413.0(2)
_computing_cell_refinement 'Bruker SAINT'
_computing_data_collection 'Bruker APEX2'
_computing_data_reduction 'Bruker SAINT'
_computing_molecular_graphics 'Bruker SHELXTL'
_computing_publication_material 'Bruker SHELXTL'
_computing_structure_refinement 'SHELXL-97 (Sheldrick, 2008)'
_computing_structure_solution 'SHELXS-97 (Sheldrick, 2008)'
_diffrn_ambient_temperature 150(2)
_diffrn_measured_fraction_theta_full 0.997
_diffrn_measured_fraction_theta_max 0.997
_diffrn_measurement_device_type 'Bruker APEX-II CCD'
_diffrn_measurement_method 'phi and omega scans'
_diffrn_radiation_monochromator graphite
_diffrn_radiation_source 'fine-focus sealed tube'
_diffrn_radiation_type MoK\a
_diffrn_radiation_wavelength 0.71073
_diffrn_reflns_av_R_equivalents 0.0458
_diffrn_reflns_av_sigmaI/netI 0.0257
_diffrn_reflns_limit_h_max 12
_diffrn_reflns_limit_h_min -12
_diffrn_reflns_limit_k_max 16
_diffrn_reflns_limit_k_min -16
_diffrn_reflns_limit_l_max 16
_diffrn_reflns_limit_l_min -15
_diffrn_reflns_number 27616
_diffrn_reflns_theta_full 27.75
_diffrn_reflns_theta_max 27.75
_diffrn_reflns_theta_min 2.18
_exptl_absorpt_coefficient_mu 0.371
_exptl_absorpt_correction_T_max 0.9639
_exptl_absorpt_correction_T_min 0.9639
_exptl_absorpt_correction_type multi-scan
_exptl_absorpt_process_details sadabs
_exptl_crystal_colour colorless
_exptl_crystal_density_diffrn 1.318
_exptl_crystal_density_method 'not measured'
_exptl_crystal_description block
_exptl_crystal_F_000 608
_exptl_crystal_size_max 0.10
_exptl_crystal_size_mid 0.10
_exptl_crystal_size_min 0.10
_refine_diff_density_max 1.401
_refine_diff_density_min -0.742
_refine_diff_density_rms 0.083
_refine_ls_extinction_method none
_refine_ls_goodness_of_fit_ref 1.040
_refine_ls_hydrogen_treatment mixed
_refine_ls_matrix_type full
_refine_ls_number_parameters 162
_refine_ls_number_reflns 3313
_refine_ls_number_restraints 0
_refine_ls_restrained_S_all 1.040
_refine_ls_R_factor_all 0.0740
_refine_ls_R_factor_gt 0.0666
_refine_ls_shift/su_max 0.000
_refine_ls_shift/su_mean 0.000
_refine_ls_structure_factor_coef Fsqd
_refine_ls_weighting_details 'calc w=1/[\s^2^(Fo^2^)+(0.0703P)^2^+3.1130P] where P=(Fo^2^+2Fc^2^)/3'
_refine_ls_weighting_scheme calc
_refine_ls_wR_factor_gt 0.1657
_refine_ls_wR_factor_ref 0.1731
_reflns_number_gt 2924
_reflns_number_total 3313
_reflns_threshold_expression >2sigma(I)
_cod_data_source_file c5sc02269j2.cif
_cod_data_source_block bmedachCH2OH2
_cod_depositor_comments 'Adding full bibliography for 1532452--1532456.cif.'
_cod_original_sg_symbol_H-M 'P 21/c'
_cod_database_code 1532456

loop_
_symmetry_equiv_pos_as_xyz
'x, y, z'
'-x, y+1/2, -z+1/2'
'-x, -y, -z'
'x, -y-1/2, z-1/2'

loop_
_atom_site_label
_atom_site_type_symbol
_atom_site_fract_x
_atom_site_fract_y
_atom_site_fract_z
_atom_site_U_iso_or_equiv
_atom_site_adp_type
_atom_site_occupancy
_atom_site_symmetry_multiplicity
_atom_site_calc_flag
_atom_site_refinement_flags
S1 S 0.79543(8) 0.17195(6) 0.87945(7) 0.0372(2) Uani 1 1 d .
S2 S 0.68900(8) 0.89856(6) 0.62900(7) 0.0396(2) Uani 1 1 d .
O1 O 0.6495(3) 0.27061(18) 0.68998(19) 0.0432(6) Uani 1 1 d .
O2 O 0.8634(3) 0.77047(18) 0.78199(19) 0.0430(6) Uani 1 1 d .
N1 N 0.7821(2) 0.44177(17) 0.81735(18) 0.0256(4) Uani 1 1 d .
N2 N 0.6971(3) 0.62392(19) 0.6365(2) 0.0328(5) Uani 1 1 d .
C1 C 0.7580(4) 0.1951(2) 0.7291(3) 0.0393(7) Uani 1 1 d .
H1A H 0.8465 0.2205 0.7093 0.047 Uiso 1 1 calc R
H1B H 0.7306 0.1254 0.6899 0.047 Uiso 1 1 calc R
C2 C 0.9057(3) 0.2889(2) 0.9351(2) 0.0349(6) Uani 1 1 d .
H2A H 0.9538 0.2738 1.0144 0.042 Uiso 1 1 calc R
H2B H 0.9810 0.2965 0.8927 0.042 Uiso 1 1 calc R
C3 C 0.8283(3) 0.3958(2) 0.9305(2) 0.0337(6) Uani 1 1 d .
H3A H 0.7433 0.3856 0.9618 0.040 Uiso 1 1 calc R
H3B H 0.8920 0.4484 0.9791 0.040 Uiso 1 1 calc R
C4 C 0.6789(3) 0.5318(2) 0.8167(3) 0.0413(7) Uani 1 1 d .
H4A H 0.7308 0.5933 0.8598 0.050 Uiso 1 1 calc R
H4B H 0.6061 0.5072 0.8565 0.050 Uiso 1 1 calc R
C5 C 0.6021(3) 0.5724(2) 0.6996(4) 0.0501(9) Uani 1 1 d .
H5A H 0.5531 0.5105 0.6554 0.060 Uiso 1 1 calc R
H5B H 0.5279 0.6253 0.7080 0.060 Uiso 1 1 calc R
C6 C 0.6100(4) 0.6931(3) 0.5443(3) 0.0499(9) Uani 1 1 d .
H6A H 0.5274 0.6499 0.5033 0.060 Uiso 1 1 calc R
H6B H 0.6693 0.7103 0.4905 0.060 Uiso 1 1 calc R
C7 C 0.5545(3) 0.7975(2) 0.5808(3) 0.0367(6) Uani 1 1 d .
H7A H 0.5061 0.7818 0.6420 0.044 Uiso 1 1 calc R
H7B H 0.4820 0.8275 0.5168 0.044 Uiso 1 1 calc R
C8 C 0.7601(3) 0.8528(2) 0.7713(2) 0.0375(6) Uani 1 1 d .
H8A H 0.8032 0.9154 0.8175 0.045 Uiso 1 1 calc R
H8B H 0.6802 0.8260 0.8021 0.045 Uiso 1 1 calc R
C9 C 0.9056(3) 0.4821(2) 0.7778(3) 0.0350(6) Uani 1 1 d .
H9A H 0.9897 0.4367 0.8113 0.042 Uiso 1 1 calc R
H9B H 0.9269 0.5568 0.8060 0.042 Uiso 1 1 calc R
C10 C 0.8860(4) 0.4826(3) 0.6515(3) 0.0545(10) Uani 1 1 d .
H10A H 0.9746 0.5119 0.6352 0.065 Uiso 1 1 calc R
H10B H 0.8779 0.4062 0.6260 0.065 Uiso 1 1 calc R
C11 C 0.7666(5) 0.5415(4) 0.5824(4) 0.0839(18) Uani 1 1 d .
H11A H 0.6931 0.4879 0.5472 0.101 Uiso 1 1 calc R
H11B H 0.8007 0.5768 0.5209 0.101 Uiso 1 1 calc R
H7 H 0.823(5) 0.723(4) 0.742(4) 0.070(14) Uiso 1 1 d .
H8 H 0.680(4) 0.328(3) 0.723(3) 0.050(11) Uiso 1 1 d .

loop_
_atom_site_aniso_label
_atom_site_aniso_U_11
_atom_site_aniso_U_22
_atom_site_aniso_U_33
_atom_site_aniso_U_23
_atom_site_aniso_U_13
_atom_site_aniso_U_12
S1 0.0372(4) 0.0264(4) 0.0475(4) 0.0169(3) 0.0093(3) 0.0021(3)
S2 0.0380(4) 0.0269(4) 0.0529(5) 0.0120(3) 0.0090(3) -0.0049(3)
O1 0.0517(13) 0.0304(11) 0.0357(11) -0.0020(9) -0.0133(9) -0.0079(10)
O2 0.0478(13) 0.0286(11) 0.0419(12) -0.0015(9) -0.0112(10) -0.0111(9)
N1 0.0236(10) 0.0200(10) 0.0329(11) -0.0014(8) 0.0061(8) -0.0023(8)
N2 0.0373(12) 0.0213(11) 0.0349(12) -0.0109(9) -0.0015(10) 0.0040(9)
C1 0.0569(19) 0.0225(13) 0.0389(15) -0.0067(11) 0.0120(13) -0.0011(12)
C2 0.0324(13) 0.0421(16) 0.0260(13) 0.0126(11) -0.0016(10) -0.0014(12)
C3 0.0368(14) 0.0394(15) 0.0233(12) -0.0067(11) 0.0041(10) -0.0077(12)
C4 0.0328(14) 0.0210(13) 0.071(2) 0.0014(13) 0.0149(14) -0.0017(11)
C5 0.0253(13) 0.0249(14) 0.090(3) 0.0180(16) -0.0066(15) -0.0029(11)
C6 0.065(2) 0.0442(18) 0.0293(14) -0.0098(13) -0.0105(14) 0.0163(16)
C7 0.0382(15) 0.0285(14) 0.0386(15) 0.0042(11) -0.0008(12) 0.0033(11)
C8 0.0476(17) 0.0306(14) 0.0357(15) -0.0109(12) 0.0125(12) -0.0101(12)
C9 0.0230(12) 0.0302(14) 0.0511(17) 0.0166(12) 0.0071(11) 0.0018(10)
C10 0.053(2) 0.051(2) 0.069(2) 0.0324(18) 0.0343(18) 0.0183(17)
C11 0.096(3) 0.077(3) 0.054(2) -0.044(2) -0.031(2) 0.055(3)

loop_
_atom_type_symbol
_atom_type_description
_atom_type_scat_dispersion_real
_atom_type_scat_dispersion_imag
_atom_type_scat_source
C C 0.0033 0.0016 'International Tables Vol C Tables 4.2.6.8 and 6.1.1.4'
H H 0.0000 0.0000 'International Tables Vol C Tables 4.2.6.8 and 6.1.1.4'
N N 0.0061 0.0033 'International Tables Vol C Tables 4.2.6.8 and 6.1.1.4'
O O 0.0106 0.0060 'International Tables Vol C Tables 4.2.6.8 and 6.1.1.4'
S S 0.1246 0.1234 'International Tables Vol C Tables 4.2.6.8 and 6.1.1.4'

loop_
_geom_angle_atom_site_label_1
_geom_angle_atom_site_label_2
_geom_angle_atom_site_label_3
_geom_angle
C1 S1 C2 102.29(13)
C7 S2 C8 100.37(14)
C1 O1 H8 105(3)
C8 O2 H7 104(3)
C3 N1 C9 110.7(2)
C3 N1 C4 110.3(2)
C9 N1 C4 109.6(2)
C11 N2 C5 110.1(3)
C11 N2 C6 106.9(3)
C5 N2 C6 109.5(3)
O1 C1 S1 114.0(2)
O1 C1 H1A 108.7
S1 C1 H1A 108.7
O1 C1 H1B 108.7
S1 C1 H1B 108.7
H1A C1 H1B 107.6
C3 C2 S1 116.04(19)
C3 C2 H2A 108.3
S1 C2 H2A 108.3
C3 C2 H2B 108.3
S1 C2 H2B 108.3
H2A C2 H2B 107.4
N1 C3 C2 114.3(2)
N1 C3 H3A 108.7
C2 C3 H3A 108.7
N1 C3 H3B 108.7
C2 C3 H3B 108.7
H3A C3 H3B 107.6
N1 C4 C5 115.1(3)
N1 C4 H4A 108.5
C5 C4 H4A 108.5
N1 C4 H4B 108.5
C5 C4 H4B 108.5
H4A C4 H4B 107.5
N2 C5 C4 114.1(2)
N2 C5 H5A 108.7
C4 C5 H5A 108.7
N2 C5 H5B 108.7
C4 C5 H5B 108.7
H5A C5 H5B 107.6
N2 C6 C7 116.0(2)
N2 C6 H6A 108.3
C7 C6 H6A 108.3
N2 C6 H6B 108.3
C7 C6 H6B 108.3
H6A C6 H6B 107.4
C6 C7 S2 114.5(2)
C6 C7 H7A 108.6
S2 C7 H7A 108.6
C6 C7 H7B 108.6
S2 C7 H7B 108.6
H7A C7 H7B 107.6
O2 C8 S2 114.6(2)
O2 C8 H8A 108.6
S2 C8 H8A 108.6
O2 C8 H8B 108.6
S2 C8 H8B 108.6
H8A C8 H8B 107.6
N1 C9 C10 114.9(3)
N1 C9 H9A 108.5
C10 C9 H9A 108.5
N1 C9 H9B 108.5
C10 C9 H9B 108.5
H9A C9 H9B 107.5
C11 C10 C9 119.3(3)
C11 C10 H10A 107.5
C9 C10 H10A 107.5
C11 C10 H10B 107.5
C9 C10 H10B 107.5
H10A C10 H10B 107.0
C10 C11 N2 118.0(3)
C10 C11 H11A 107.8
N2 C11 H11A 107.8
C10 C11 H11B 107.8
N2 C11 H11B 107.8
H11A C11 H11B 107.1

loop_
_geom_bond_atom_site_label_1
_geom_bond_atom_site_label_2
_geom_bond_distance
S1 C1 1.811(3)
S1 C2 1.826(3)
S2 C7 1.795(3)
S2 C8 1.805(3)
O1 C1 1.398(4)
O1 H8 0.84(4)
O2 C8 1.406(4)
O2 H7 0.81(5)
N1 C3 1.465(3)
N1 C9 1.471(3)
N1 C4 1.489(3)
N2 C11 1.460(4)
N2 C5 1.473(4)
N2 C6 1.504(4)
C1 H1A 0.9900
C1 H1B 0.9900
C2 C3 1.509(4)
C2 H2A 0.9900
C2 H2B 0.9900
C3 H3A 0.9900
C3 H3B 0.9900
C4 C5 1.534(5)
C4 H4A 0.9900
C4 H4B 0.9900
C5 H5A 0.9900
C5 H5B 0.9900
C6 C7 1.503(4)
C6 H6A 0.9900
C6 H6B 0.9900
C7 H7A 0.9900
C7 H7B 0.9900
C8 H8A 0.9900
C8 H8B 0.9900
C9 C10 1.512(5)
C9 H9A 0.9900
C9 H9B 0.9900
C10 C11 1.451(5)
C10 H10A 0.9900
C10 H10B 0.9900
C11 H11A 0.9900
C11 H11B 0.9900

loop_
_geom_torsion_atom_site_label_1
_geom_torsion_atom_site_label_2
_geom_torsion_atom_site_label_3
_geom_torsion_atom_site_label_4
_geom_torsion
C2 S1 C1 O1 -79.4(2)
C1 S1 C2 C3 73.6(2)
C9 N1 C3 C2 -71.8(3)
C4 N1 C3 C2 166.8(2)
S1 C2 C3 N1 -72.5(3)
C3 N1 C4 C5 -169.2(2)
C9 N1 C4 C5 68.7(3)
C11 N2 C5 C4 82.1(3)
C6 N2 C5 C4 -160.7(3)
N1 C4 C5 N2 -65.4(3)
C11 N2 C6 C7 -167.2(4)
C5 N2 C6 C7 73.6(4)
N2 C6 C7 S2 71.1(4)
C8 S2 C7 C6 -81.2(2)
C7 S2 C8 O2 83.1(2)
C3 N1 C9 C10 152.9(3)
C4 N1 C9 C10 -85.1(3)
N1 C9 C10 C11 56.7(5)
C9 C10 C11 N2 18.6(7)
C5 N2 C11 C10 -77.5(5)
C6 N2 C11 C10 163.7(4)
